data_4317465
loop_
_publ_author_name
'Kevin M. McCauley'
'Scott R. Wilson'
'Wilfred A. van der Donk'

_publ_contact_author
;
Wilfred A. van der Donk
Department of Chemistry
University of Illinois at Urbana-Champaign
600 South Mathews Avenue
Urbana, Illinois  61801
USA
;
_publ_contact_author_email vddonk@uiuc.edu
_publ_contact_author_fax '1  217 244 8024'
_publ_contact_author_phone '1  217 244 5360'
_publ_section_title
;
 Synthesis and Characterization of Chlorinated Alkenylcobaloximes To Probe
 the Mechanism of Vitamin B12-Catalyzed Dechlorination of Priority
 Pollutants
;
_journal_name_full 'Inorganic Chemistry'
_journal_page_first 393
_journal_page_last 404
_journal_paper_doi 10.1021/ic011023x
_journal_volume 41
_journal_year 2002
_chemical_formula_moiety 'C15 H20 Cl2 Co N5 O4, C H2 Cl2'
_chemical_formula_sum 'C16 H22 Cl4 Co N5 O4'
_chemical_formula_weight 549.12
_chemical_name_common Co(dmgH)2(py)(CCl=CHCl)
_chemical_name_systematic
;
?
;
_space_group_IT_number 15
_symmetry_cell_setting monoclinic
_symmetry_space_group_name_Hall '-C 2yc'
_symmetry_space_group_name_H-M 'C 1 2/c 1'
_atom_sites_solution_hydrogens geom
_atom_sites_solution_primary direct
_atom_sites_solution_secondary difmap
_audit_creation_method SHELXL-97
_audit_update_record
;
?
;
_cell_angle_alpha 90.00
_cell_angle_beta 109.721(2)
_cell_angle_gamma 90.00
_cell_formula_units_Z 4
_cell_length_a 12.0964(11)
_cell_length_b 13.3142(12)
_cell_length_c 14.9277(14)
_cell_measurement_reflns_used 3455
_cell_measurement_temperature 223(2)
_cell_measurement_theta_max 26
_cell_measurement_theta_min 4
_cell_volume 2263.2(4)
_computing_cell_refinement 'SAINT V5 (Bruker, 1998)'
_computing_data_collection 'SMART V5 (Bruker, 1998)'
_computing_data_reduction 'SAINT V5 (Bruker, 1998)'
_computing_molecular_graphics 'SHELXTL V5 (Bruker, 1998)'
_computing_publication_material 'CIFTAB (Sheldrick, 1998)'
_computing_structure_refinement 'SHELXTL V5 (Bruker, 1998)'
_computing_structure_solution 'SHELXTL V5 (Bruker, 1998)'
_diffrn_ambient_temperature 223(2)
_diffrn_measured_fraction_theta_full 0.964
_diffrn_measured_fraction_theta_max 0.964
_diffrn_measurement_device 'Siemens Platform/CCD'
_diffrn_measurement_method 'profile data from \w scans'
_diffrn_radiation_monochromator graphite
_diffrn_radiation_source 'normal-focus sealed tube'
_diffrn_radiation_type MoK\a
_diffrn_radiation_wavelength 0.71073
_diffrn_reflns_av_R_equivalents 0.0414
_diffrn_reflns_av_sigmaI/netI 0.0424
_diffrn_reflns_limit_h_max 16
_diffrn_reflns_limit_h_min -15
_diffrn_reflns_limit_k_max 15
_diffrn_reflns_limit_k_min -17
_diffrn_reflns_limit_l_max 19
_diffrn_reflns_limit_l_min -18
_diffrn_reflns_number 7466
_diffrn_reflns_theta_full 28.29
_diffrn_reflns_theta_max 28.29
_diffrn_reflns_theta_min 2.35
_diffrn_standards_decay_% 3.5
_diffrn_standards_interval_time 389
_diffrn_standards_number 164
_exptl_absorpt_coefficient_mu 1.263
_exptl_absorpt_correction_T_max 0.7934
_exptl_absorpt_correction_T_min 0.6523
_exptl_absorpt_correction_type integration
_exptl_absorpt_process_details '(Bruker, 1998)'
_exptl_crystal_colour orange
_exptl_crystal_density_diffrn 1.612
_exptl_crystal_description prism
_exptl_crystal_F_000 1120
_exptl_crystal_size_max 0.32
_exptl_crystal_size_mid 0.32
_exptl_crystal_size_min 0.24
_refine_diff_density_max 0.250
_refine_diff_density_min -0.302
_refine_diff_density_rms 0.055
_refine_ls_extinction_method none
_refine_ls_goodness_of_fit_ref 1.089
_refine_ls_hydrogen_treatment refxyz
_refine_ls_matrix_type full
_refine_ls_number_parameters 226
_refine_ls_number_reflns 2703
_refine_ls_number_restraints 106
_refine_ls_restrained_S_all 1.072
_refine_ls_R_factor_all 0.0557
_refine_ls_R_factor_gt 0.0358
_refine_ls_shift/su_max 0.000
_refine_ls_shift/su_mean 0.000
_refine_ls_structure_factor_coef Fsqd
_refine_ls_weighting_details 'calc w=1/[\s^2^(Fo^2^)+(0.0465P)^2^+0.2861P] where P=(Fo^2^+2Fc^2^)/3'
_refine_ls_weighting_scheme calc
_refine_ls_wR_factor_gt 0.0937
_refine_ls_wR_factor_ref 0.0991
_reflns_number_gt 1973
_reflns_number_total 2703
_reflns_threshold_expression >2sigma(I)
_cod_data_source_file ic011023x_1.cif
_cod_data_source_block p38ha
_cod_depositor_comments
;
The following automatic conversions were performed:

'_symmetry_cell_setting' value 'Monoclinic' changed to 'monoclinic'
according to the built-in table from CIF Core dictionary named
'cif_core.dic' version 2.4.1 from 2010-06-29.

Automatic conversion script
Id: cif_fix_values 1646 2011-03-28 12:23:43Z adriana 
;
_cod_database_code 4317465

loop_
_symmetry_equiv_pos_as_xyz
'x, y, z'
'-x, y, -z+1/2'
'x+1/2, y+1/2, z'
'-x+1/2, y+1/2, -z+1/2'
'-x, -y, -z'
'x, -y, z-1/2'
'-x+1/2, -y+1/2, -z'
'x+1/2, -y+1/2, z-1/2'

loop_
_atom_site_label
_atom_site_type_symbol
_atom_site_fract_x
_atom_site_fract_y
_atom_site_fract_z
_atom_site_U_iso_or_equiv
_atom_site_adp_type
_atom_site_occupancy
_atom_site_symmetry_multiplicity
_atom_site_calc_flag
_atom_site_refinement_flags
_atom_site_disorder_assembly
_atom_site_disorder_group
Co1 Co 0.0000 0.36769(3) 0.2500 0.03169(14) Uani 1 2 d SU . .
Cl1 Cl -0.1374(2) 0.5768(3) 0.1948(3) 0.0568(6) Uani 0.50 1 d PU . .
Cl2 Cl 0.09746(16) 0.69935(10) 0.28691(11) 0.0722(4) Uani 0.50 1 d PU . .
O1 O -0.23651(13) 0.36914(12) 0.24559(13) 0.0509(4) Uani 1 1 d . . .
O2 O 0.20955(14) 0.36384(13) 0.41254(12) 0.0525(4) Uani 1 1 d . . .
N1 N -0.12343(15) 0.36850(13) 0.30123(13) 0.0379(4) Uani 1 1 d . . .
N2 N 0.09057(15) 0.36595(13) 0.38050(12) 0.0375(4) Uani 1 1 d . . .
N5 N 0.0000 0.21522(18) 0.2500 0.0319(5) Uani 1 2 d S . .
C1 C -0.0924(2) 0.36422(16) 0.39337(16) 0.0422(5) Uani 1 1 d D . .
C2 C 0.0339(2) 0.36253(16) 0.44012(15) 0.0415(5) Uani 1 1 d D . .
C5 C -0.1798(3) 0.3608(2) 0.4444(2) 0.0666(8) Uani 1 1 d D . .
C6 C 0.0932(3) 0.3574(2) 0.54590(19) 0.0613(7) Uani 1 1 d D . .
C9 C -0.0996(2) 0.16262(19) 0.23320(18) 0.0444(5) Uani 1 1 d . . .
C10 C -0.1022(3) 0.0590(2) 0.2335(2) 0.0579(7) Uani 1 1 d . . .
C11 C 0.0000 0.0070(3) 0.2500 0.0625(11) Uani 1 2 d S . .
C14 C -0.004(3) 0.5137(3) 0.247(2) 0.0387(18) Uani 0.50 1 d PU . .
C15 C 0.0916(9) 0.5675(9) 0.2880(9) 0.050(2) Uani 0.50 1 d PU . .
Cl3 Cl 0.4899(3) 0.6053(3) 0.5113(3) 0.1123(13) Uani 0.50 1 d PD . .
Cl4 Cl 0.5647(3) 0.4024(3) 0.5100(3) 0.1009(10) Uani 0.50 1 d PD . .
C16 C 0.4430(6) 0.4815(6) 0.4850(5) 0.079(2) Uani 0.50 1 d PD . .
H2 H 0.232(3) 0.368(2) 0.347(3) 0.094 Uiso 1 1 d . . .
H5A H -0.217(6) 0.425(3) 0.441(6) 0.094 Uiso 0.54(4) 1 d PD A 1
H5B H -0.240(5) 0.311(6) 0.410(5) 0.094 Uiso 0.54(4) 1 d PD A 1
H5C H -0.143(3) 0.337(7) 0.508(3) 0.094 Uiso 0.54(4) 1 d PD A 1
H5D H -0.257(2) 0.374(9) 0.400(3) 0.094 Uiso 0.46(4) 1 d PD A 2
H5E H -0.157(6) 0.410(6) 0.496(5) 0.094 Uiso 0.46(4) 1 d PD A 2
H5F H -0.175(7) 0.294(4) 0.473(7) 0.094 Uiso 0.46(4) 1 d PD A 2
H6A H 0.177(2) 0.360(6) 0.563(2) 0.094 Uiso 0.68(4) 1 d PD B 1
H6B H 0.068(6) 0.411(4) 0.578(2) 0.094 Uiso 0.68(4) 1 d PD B 1
H6C H 0.072(6) 0.294(3) 0.570(2) 0.094 Uiso 0.68(4) 1 d PD B 1
H6D H 0.145(12) 0.299(7) 0.564(3) 0.094 Uiso 0.32(4) 1 d PD B 2
H6E H 0.141(12) 0.416(6) 0.569(3) 0.094 Uiso 0.32(4) 1 d PD B 2
H6F H 0.036(3) 0.352(13) 0.578(3) 0.094 Uiso 0.32(4) 1 d PD B 2
H9 H -0.173(3) 0.201(2) 0.221(2) 0.094 Uiso 1 1 d . . .
H10 H -0.183(3) 0.031(2) 0.219(2) 0.094 Uiso 1 1 d . . .
H11 H 0.0000 -0.060(4) 0.2500 0.094 Uiso 1 2 d S . .
H15 H 0.184(6) 0.526(6) 0.333(5) 0.094 Uiso 0.50 1 d P . .
H16A H 0.391(4) 0.4632(19) 0.505(4) 0.094 Uiso 0.50 1 d PD . .
H16B H 0.399(4) 0.475(2) 0.427(3) 0.094 Uiso 0.50 1 d PD . .

loop_
_atom_site_aniso_label
_atom_site_aniso_U_11
_atom_site_aniso_U_22
_atom_site_aniso_U_33
_atom_site_aniso_U_23
_atom_site_aniso_U_13
_atom_site_aniso_U_12
Co1 0.0370(2) 0.0287(2) 0.0314(2) 0.000 0.01425(16) 0.000
Cl1 0.0731(16) 0.0404(10) 0.0572(14) 0.0096(8) 0.0226(14) 0.0139(11)
Cl2 0.1263(13) 0.0391(7) 0.0614(8) -0.0092(6) 0.0451(9) -0.0249(8)
O1 0.0374(8) 0.0583(11) 0.0595(10) 0.0083(8) 0.0197(8) 0.0124(8)
O2 0.0404(9) 0.0608(12) 0.0476(9) 0.0003(8) 0.0034(7) -0.0086(8)
N1 0.0432(10) 0.0327(9) 0.0426(10) 0.0040(8) 0.0209(8) 0.0069(8)
N2 0.0432(10) 0.0321(10) 0.0352(9) -0.0010(7) 0.0105(8) -0.0024(8)
N5 0.0349(13) 0.0309(13) 0.0317(12) 0.000 0.0134(10) 0.000
C1 0.0615(14) 0.0312(11) 0.0447(12) 0.0056(10) 0.0321(11) 0.0065(10)
C2 0.0642(14) 0.0305(11) 0.0316(10) 0.0022(9) 0.0186(10) 0.0003(10)
C5 0.082(2) 0.071(2) 0.0676(18) 0.0105(15) 0.0521(17) 0.0151(16)
C6 0.087(2) 0.0611(18) 0.0336(12) 0.0003(12) 0.0174(13) -0.0009(15)
C9 0.0455(13) 0.0388(13) 0.0501(14) -0.0036(10) 0.0175(11) -0.0073(10)
C10 0.0672(17) 0.0410(14) 0.0691(18) -0.0021(13) 0.0277(14) -0.0153(13)
C11 0.088(3) 0.0320(19) 0.067(3) 0.000 0.025(2) 0.000
C14 0.057(4) 0.0314(19) 0.032(3) 0.014(7) 0.020(3) -0.004(6)
C15 0.080(6) 0.029(3) 0.047(6) -0.005(3) 0.029(6) -0.005(5)
Cl3 0.098(2) 0.0547(13) 0.163(3) 0.0016(13) 0.016(2) -0.0094(17)
Cl4 0.106(2) 0.085(2) 0.120(2) -0.0048(16) 0.050(2) 0.0187(19)
C16 0.059(4) 0.103(6) 0.072(4) -0.003(4) 0.018(3) -0.022(4)

loop_
_atom_type_symbol
_atom_type_description
_atom_type_scat_dispersion_real
_atom_type_scat_dispersion_imag
_atom_type_scat_source
C C 0.0033 0.0016 'International Tables Vol C Tables 4.2.6.8 and 6.1.1.4'
H H 0.0000 0.0000 'International Tables Vol C Tables 4.2.6.8 and 6.1.1.4'
N N 0.0061 0.0033 'International Tables Vol C Tables 4.2.6.8 and 6.1.1.4'
O O 0.0106 0.0060 'International Tables Vol C Tables 4.2.6.8 and 6.1.1.4'
Cl Cl 0.1484 0.1585 'International Tables Vol C Tables 4.2.6.8 and 6.1.1.4'
Co Co 0.3494 0.9721 'International Tables Vol C Tables 4.2.6.8 and 6.1.1.4'

loop_
_exptl_crystal_face_index_h
_exptl_crystal_face_index_k
_exptl_crystal_face_index_l
_exptl_crystal_face_perp_dist
1.00 3.00 1.00 0.1600
-1.00 -3.00 -1.00 0.1600
-1.00 1.00 0.00 0.1200
1.00 0.00 0.00 0.1000
-1.00 0.00 0.00 0.1400
0.00 0.00 1.00 0.1600
0.00 0.00 -1.00 0.1600

loop_
_geom_angle_atom_site_label_1
_geom_angle_atom_site_label_2
_geom_angle_atom_site_label_3
_geom_angle
_geom_angle_site_symmetry_1
_geom_angle_site_symmetry_3
_geom_angle_publ_flag
N2 Co1 N2 178.58(11) 2 . ?
N2 Co1 N1 81.10(8) 2 2 ?
N2 Co1 N1 98.91(8) . 2 ?
N2 Co1 N1 98.91(8) 2 . ?
N2 Co1 N1 81.10(8) . . ?
N1 Co1 N1 179.35(11) 2 . ?
N2 Co1 C14 89.3(10) 2 . ?
N2 Co1 C14 92.1(10) . . ?
N1 Co1 C14 90.0(8) 2 . ?
N1 Co1 C14 89.3(8) . . ?
N2 Co1 N5 89.29(5) 2 . ?
N2 Co1 N5 89.29(5) . . ?
N1 Co1 N5 90.33(5) 2 . ?
N1 Co1 N5 90.33(5) . . ?
C14 Co1 N5 178.5(11) . . ?
N2 O2 H2 103.5(19) . . ?
C1 N1 O1 121.75(18) . . ?
C1 N1 Co1 116.24(16) . . ?
O1 N1 Co1 121.95(14) . . ?
C2 N2 O2 120.16(18) . . ?
C2 N2 Co1 116.93(16) . . ?
O2 N2 Co1 122.86(13) . . ?
C9 N5 C9 117.1(3) . 2 ?
C9 N5 Co1 121.45(14) . . ?
C9 N5 Co1 121.45(14) 2 . ?
N1 C1 C2 113.02(18) . . ?
N1 C1 C5 122.6(2) . . ?
C2 C1 C5 124.4(2) . . ?
N2 C2 C1 112.65(19) . . ?
N2 C2 C6 123.3(2) . . ?
C1 C2 C6 124.0(2) . . ?
C1 C5 H5A 110(2) . . ?
C1 C5 H5B 106(2) . . ?
H5A C5 H5B 109(2) . . ?
C1 C5 H5C 110(2) . . ?
H5A C5 H5C 113(3) . . ?
H5B C5 H5C 109(2) . . ?
C1 C5 H5D 110(2) . . ?
H5A C5 H5D 59(3) . . ?
H5B C5 H5D 52(4) . . ?
H5C C5 H5D 140(4) . . ?
C1 C5 H5E 108(2) . . ?
H5A C5 H5E 56(3) . . ?
H5B C5 H5E 145(3) . . ?
H5C C5 H5E 62(4) . . ?
H5D C5 H5E 112(3) . . ?
C1 C5 H5F 107(2) . . ?
H5A C5 H5F 142(3) . . ?
H5B C5 H5F 63(4) . . ?
H5C C5 H5F 48(4) . . ?
H5D C5 H5F 111(3) . . ?
H5E C5 H5F 108(2) . . ?
C2 C6 H6A 111(2) . . ?
C2 C6 H6B 112(2) . . ?
H6A C6 H6B 109(2) . . ?
C2 C6 H6C 109(2) . . ?
H6A C6 H6C 109(2) . . ?
H6B C6 H6C 106(2) . . ?
C2 C6 H6D 111(2) . . ?
H6A C6 H6D 56(6) . . ?
H6B C6 H6D 137(4) . . ?
H6C C6 H6D 56(6) . . ?
C2 C6 H6E 111(2) . . ?
H6A C6 H6E 55(6) . . ?
H6B C6 H6E 58(6) . . ?
H6C C6 H6E 140(4) . . ?
H6D C6 H6E 107(3) . . ?
C2 C6 H6F 111(2) . . ?
H6A C6 H6F 138(4) . . ?
H6B C6 H6F 54(6) . . ?
H6C C6 H6F 55(6) . . ?
H6D C6 H6F 107(3) . . ?
H6E C6 H6F 109(3) . . ?
N5 C9 C10 122.7(2) . . ?
N5 C9 H9 117.3(19) . . ?
C10 C9 H9 119.9(19) . . ?
C11 C10 C9 119.2(3) . . ?
C11 C10 H10 127.7(19) . . ?
C9 C10 H10 113.1(19) . . ?
C10 C11 C10 119.1(4) 2 . ?
C10 C11 H11 120.47(19) 2 . ?
C10 C11 H11 120.47(19) . . ?
C15 C14 Cl1 118.5(7) . . ?
C15 C14 Co1 121(2) . . ?
Cl1 C14 Co1 120.0(17) . . ?
C14 C15 Cl2 124.7(13) . . ?
C14 C15 H15 120(4) . . ?
Cl2 C15 H15 115(3) . . ?
Cl3 C16 Cl4 109.5(4) . . ?
Cl3 C16 H16A 115(2) . . ?
Cl4 C16 H16A 116(2) . . ?
Cl3 C16 H16B 111(2) . . ?
Cl4 C16 H16B 111(2) . . ?
H16A C16 H16B 93(6) . . ?

loop_
_geom_bond_atom_site_label_1
_geom_bond_atom_site_label_2
_geom_bond_distance
_geom_bond_site_symmetry_2
_geom_bond_publ_flag
Co1 N2 1.8856(17) 2 ?
Co1 N2 1.8856(17) . ?
Co1 N1 1.8933(16) 2 ?
Co1 N1 1.8933(16) . ?
Co1 C14 1.945(4) . ?
Co1 N5 2.030(2) . ?
Cl1 C14 1.75(3) . ?
Cl2 C15 1.758(12) . ?
O1 N1 1.339(2) . ?
O2 N2 1.355(2) . ?
O2 H2 1.09(4) . ?
N1 C1 1.299(3) . ?
N2 C2 1.295(3) . ?
N5 C9 1.342(3) . ?
N5 C9 1.342(3) 2 ?
C1 C2 1.450(3) . ?
C1 C5 1.497(3) . ?
C2 C6 1.499(3) . ?
C5 H5A 0.96(2) . ?
C5 H5B 0.99(3) . ?
C5 H5C 0.96(2) . ?
C5 H5D 0.96(2) . ?
C5 H5E 0.98(3) . ?
C5 H5F 0.98(3) . ?
C6 H6A 0.96(2) . ?
C6 H6B 0.97(2) . ?
C6 H6C 0.98(2) . ?
C6 H6D 0.97(3) . ?
C6 H6E 0.97(3) . ?
C6 H6F 0.97(3) . ?
C9 C10 1.381(4) . ?
C9 H9 0.99(3) . ?
C10 C11 1.365(4) . ?
C10 H10 1.00(3) . ?
C11 C10 1.365(4) 2 ?
C11 H11 0.90(5) . ?
C14 C15 1.32(3) . ?
C15 H15 1.22(7) . ?
Cl3 C16 1.744(8) . ?
Cl4 C16 1.745(8) . ?
C16 H16A 0.82(4) . ?
C16 H16B 0.85(4) . ?
